data_2008354
loop_
_publ_author_name
'Baker, L.-J.'
'Clark, George R.'
'Copp, Brent R.'
'Hansen, Richard P.'
'Squire, Christopher J.'

_publ_section_title
;
 2-Ethylthio-9-methyl-1,4-dihydroacridine-1,4-dione and
 9-methyl-2-(4-tolylthio)-1,4-dihydroacridine-1,4-dione
;
_journal_issue 4
_journal_name_full 'Acta Crystallographica Section C'
_journal_page_first 634
_journal_page_last 636
_journal_paper_doi 10.1107/S0108270198014929
_journal_volume 55
_journal_year 1999
_chemical_formula_sum 'C16 H13 N O2 S'
_chemical_formula_weight 283.3
_chemical_name_systematic
;
2-Ethylthio-9-methyl-1,4-dihydroacridine-1,4-dione
;
_space_group_IT_number 2
_symmetry_cell_setting triclinic
_symmetry_space_group_name_Hall '-P 1'
_symmetry_space_group_name_H-M 'P -1'
_audit_creation_method SHELXL97
_cell_angle_alpha 82.58(4)
_cell_angle_beta 79.28(4)
_cell_angle_gamma 88.56(4)
_cell_formula_units_Z 4
_cell_length_a 7.736(6)
_cell_length_b 11.690(4)
_cell_length_c 14.704(5)
_cell_measurement_reflns_used 25
_cell_measurement_temperature 203(2)
_cell_measurement_theta_max 14.31
_cell_measurement_theta_min 11.50
_cell_volume 1295.6(12)
_computing_cell_refinement 'CAD-4 Software'
_computing_data_collection 'CAD-4 Software (Enraf-Nonius, 1989)'
_computing_data_reduction 'Local Program'
_computing_molecular_graphics 'SHELXTL (Siemens, 1994a)'
_computing_publication_material SHELXTL
_computing_structure_refinement 'SHELXL97 (Sheldrick, 1997)'
_computing_structure_solution 'SHELXS97 (Sheldrick, 1990)'
_diffrn_ambient_temperature 203(2)
_diffrn_measured_fraction_theta_full 0.997
_diffrn_measured_fraction_theta_max 0.997
_diffrn_measurement_device_type 'Enraf-Nonius CAD-4'
_diffrn_measurement_method \w/2\q
_diffrn_radiation_monochromator graphite
_diffrn_radiation_source 'fine-focus sealed tube'
_diffrn_radiation_type MoK\a
_diffrn_radiation_wavelength 0.71073
_diffrn_reflns_av_R_equivalents 0.021
_diffrn_reflns_av_sigmaI/netI 0.046
_diffrn_reflns_limit_h_max 9
_diffrn_reflns_limit_h_min 0
_diffrn_reflns_limit_k_max 14
_diffrn_reflns_limit_k_min -14
_diffrn_reflns_limit_l_max 18
_diffrn_reflns_limit_l_min -18
_diffrn_reflns_number 6048
_diffrn_reflns_theta_full 26.97
_diffrn_reflns_theta_max 26.97
_diffrn_reflns_theta_min 2.11
_diffrn_standards_decay_% 0
_diffrn_standards_interval_time 60
_diffrn_standards_number 3
_exptl_absorpt_coefficient_mu 0.250
_exptl_absorpt_correction_T_max 0.972
_exptl_absorpt_correction_T_min 0.852
_exptl_absorpt_correction_type \y-scan
_exptl_absorpt_process_details '(North et al., 1968)'
_exptl_crystal_colour orange
_exptl_crystal_density_diffrn 1.453
_exptl_crystal_density_method 'not measured'
_exptl_crystal_description prism
_exptl_crystal_F_000 592
_exptl_crystal_size_max 0.28
_exptl_crystal_size_mid 0.14
_exptl_crystal_size_min 0.11
_refine_diff_density_max 0.36
_refine_diff_density_min -0.60
_refine_ls_extinction_method none
_refine_ls_goodness_of_fit_ref 1.031
_refine_ls_hydrogen_treatment mixed
_refine_ls_matrix_type full
_refine_ls_number_parameters 407
_refine_ls_number_reflns 5622
_refine_ls_number_restraints 0
_refine_ls_restrained_S_all 1.031
_refine_ls_R_factor_all 0.092
_refine_ls_R_factor_gt 0.055
_refine_ls_shift/su_max 0.007
_refine_ls_shift/su_mean 0.000
_refine_ls_structure_factor_coef Fsqd
_refine_ls_weighting_details 'w = 1/[\s^2^(Fo^2^)+(0.0943P)^2^+0.2332P] where P=(Fo^2^+2Fc^2^)/3'
_refine_ls_weighting_scheme calc
_refine_ls_wR_factor_ref 0.154
_reflns_number_gt 3920
_reflns_number_total 5622
_reflns_threshold_expression I>2\s(I)
_cod_data_source_file fr1151.cif
_cod_data_source_block acrc
_cod_depositor_comments
;
The following automatic conversions were performed:

'_refine_ls_weighting_scheme' value 'calc w =
1/[\s^2^(Fo^2^)+(0.0943P)^2^+0.2332P] where P=(Fo^2^+2Fc^2^)/3' was
changed to 'calc'. New tag '_refine_ls_weighting_details' was
created. The value of the new tag was set to 'w =
1/[\s^2^(Fo^2^)+(0.0943P)^2^+0.2332P] where P=(Fo^2^+2Fc^2^)/3'.

Automatic conversion script
Id: cif_fix_values 3143 2015-03-26 13:38:13Z robertas 
;
_cod_database_code 2008354

loop_
_symmetry_equiv_pos_as_xyz
'x, y, z'
'-x, -y, -z'

loop_
_atom_site_label
_atom_site_fract_x
_atom_site_fract_y
_atom_site_fract_z
_atom_site_U_iso_or_equiv
_atom_site_adp_type
_atom_site_calc_flag
_atom_site_refinement_flags
_atom_site_occupancy
_atom_site_disorder_assembly
_atom_site_disorder_group
_atom_site_type_symbol
O1 0.0615(3) 0.40371(17) 0.20668(14) 0.0419(6) Uani d . 1 . . O
C1 -0.0255(3) 0.3162(2) 0.22454(18) 0.0278(6) Uani d . 1 . . C
S2 0.11946(10) 0.29322(6) 0.04778(5) 0.03199(19) Uani d . 1 . . S
C2 -0.0066(4) 0.2347(2) 0.15294(18) 0.0277(6) Uani d . 1 . . C
C3 -0.0799(4) 0.1298(2) 0.17220(18) 0.0305(6) Uani d . 1 . . C
O4 -0.2548(3) -0.00500(17) 0.27739(14) 0.0426(5) Uani d . 1 . . O
C4 -0.1866(4) 0.0895(2) 0.26243(18) 0.0277(6) Uani d . 1 . . C
C4a -0.2155(3) 0.1707(2) 0.33502(17) 0.0241(5) Uani d . 1 . . C
C5 -0.4427(4) 0.1501(2) 0.57105(18) 0.0293(6) Uani d . 1 . . C
C6 -0.4837(4) 0.2168(2) 0.64184(19) 0.0320(6) Uani d . 1 . . C
C7 -0.4342(4) 0.3326(2) 0.62837(19) 0.0325(6) Uani d . 1 . . C
C8 -0.3430(4) 0.3823(2) 0.54423(19) 0.0314(6) Uani d . 1 . . C
C8a -0.2928(3) 0.3156(2) 0.46935(18) 0.0262(5) Uani d . 1 . . C
C9 -0.1886(3) 0.3603(2) 0.38164(18) 0.0266(5) Uani d . 1 . . C
C9a -0.1455(3) 0.2842(2) 0.31553(17) 0.0253(5) Uani d . 1 . . C
N10 -0.3105(3) 0.12740(18) 0.41597(15) 0.0277(5) Uani d . 1 . . N
C10a -0.3464(3) 0.1985(2) 0.48366(18) 0.0256(5) Uani d . 1 . . C
C11 -0.1329(4) 0.4845(2) 0.3648(2) 0.0352(7) Uani d . 1 . . C
H11A -0.0145 0.4903 0.3767 0.053 Uiso calc R 1 . . H
H11B -0.2129 0.5284 0.4062 0.053 Uiso calc R 1 . . H
H11C -0.1354 0.5152 0.3005 0.053 Uiso calc R 1 . . H
C12 0.1182(4) 0.1787(3) -0.0234(2) 0.0359(7) Uani d . 1 . . C
C13 0.2068(5) 0.2229(3) -0.1233(2) 0.0464(8) Uani d . 1 . . C
H13A 0.1415 0.2885 -0.1471 0.070 Uiso calc R 1 . . H
H13B 0.2084 0.1620 -0.1625 0.070 Uiso calc R 1 . . H
H13C 0.3264 0.2462 -0.1238 0.070 Uiso calc R 1 . . H
H3 -0.067(5) 0.073(3) 0.128(3) 0.056 Uiso d . 1 . . H
H5 -0.482(5) 0.074(3) 0.578(3) 0.056 Uiso d . 1 . . H
H6 -0.545(5) 0.180(3) 0.701(3) 0.056 Uiso d . 1 . . H
H7 -0.453(5) 0.382(3) 0.675(3) 0.056 Uiso d . 1 . . H
H8 -0.306(5) 0.464(3) 0.537(3) 0.056 Uiso d . 1 . . H
H12A -0.007(5) 0.157(3) -0.024(3) 0.056 Uiso d . 1 . . H
H12B 0.184(5) 0.114(3) 0.008(3) 0.056 Uiso d . 1 . . H
C1' 0.4047(4) 0.3168(2) 0.28549(18) 0.0278(6) Uani d . 1 . . C
O1' 0.4247(3) 0.41151(18) 0.30673(15) 0.0471(6) Uani d . 1 . . O
S2' 0.22098(9) 0.28701(6) 0.46014(4) 0.02982(18) Uani d . 1 . . S
C2' 0.2965(3) 0.2314(2) 0.35635(17) 0.0264(5) Uani d . 1 . . C
C3' 0.2649(4) 0.1252(2) 0.33808(19) 0.0306(6) Uani d . 1 . . C
O4' 0.2904(3) -0.00718(17) 0.23153(14) 0.0449(6) Uani d . 1 . . O
C4' 0.3288(4) 0.0870(2) 0.24742(19) 0.0308(6) Uani d . 1 . . C
C4a' 0.4403(4) 0.1692(2) 0.17402(18) 0.0265(5) Uani d . 1 . . C
C5' 0.6367(4) 0.1589(3) -0.06379(19) 0.0325(6) Uani d . 1 . . C
C6' 0.7250(4) 0.2291(3) -0.1391(2) 0.0349(7) Uani d . 1 . . C
C7' 0.7690(4) 0.3420(3) -0.1304(2) 0.0358(7) Uani d . 1 . . C
C8' 0.7282(4) 0.3836(2) -0.04645(19) 0.0321(6) Uani d . 1 . . C
C8a' 0.6343(4) 0.3150(2) 0.03319(18) 0.0267(5) Uani d . 1 . . C
C9' 0.5825(4) 0.3551(2) 0.12204(18) 0.0268(5) Uani d . 1 . . C
C9a' 0.4803(3) 0.2817(2) 0.19223(17) 0.0251(5) Uani d . 1 . . C
N10' 0.4936(3) 0.12877(19) 0.09417(15) 0.0286(5) Uani d . 1 . . N
C10b 0.5876(4) 0.2014(2) 0.02326(18) 0.0274(6) Uani d . 1 . . C
C11' 0.6434(4) 0.4717(2) 0.1348(2) 0.0368(7) Uani d . 1 . . C
H11D 0.5557 0.5291 0.1217 0.055 Uiso calc R 1 . . H
H11E 0.7538 0.4903 0.0924 0.055 Uiso calc R 1 . . H
H11F 0.6603 0.4711 0.1986 0.055 Uiso calc R 1 . . H
C12' 0.1060(4) 0.1657(3) 0.53334(19) 0.0313(6) Uani d . 1 . . C
C13' 0.0278(4) 0.2042(3) 0.6273(2) 0.0390(7) Uani d . 1 . . C
H13D 0.1218 0.2264 0.6569 0.059 Uiso calc R 1 . . H
H13E -0.0386 0.1412 0.6668 0.059 Uiso calc R 1 . . H
H13F -0.0496 0.2695 0.6182 0.059 Uiso calc R 1 . . H
H3' 0.187(4) 0.070(3) 0.381(2) 0.047 Uiso d . 1 . . H
H5' 0.612(4) 0.086(3) -0.070(2) 0.047 Uiso d . 1 . . H
H6' 0.753(5) 0.199(3) -0.195(3) 0.047 Uiso d . 1 . . H
H7' 0.816(5) 0.398(3) -0.178(3) 0.047 Uiso d . 1 . . H
H8' 0.761(4) 0.464(3) -0.042(2) 0.047 Uiso d . 1 . . H
H12C 0.020(5) 0.141(3) 0.499(2) 0.047 Uiso d . 1 . . H
H12D 0.195(5) 0.102(3) 0.543(2) 0.047 Uiso d . 1 . . H

loop_
_atom_site_aniso_label
_atom_site_aniso_U_11
_atom_site_aniso_U_22
_atom_site_aniso_U_33
_atom_site_aniso_U_12
_atom_site_aniso_U_13
_atom_site_aniso_U_23
O1 0.0521(13) 0.0317(11) 0.0346(11) -0.0172(10) 0.0156(10) -0.0084(8)
C1 0.0272(14) 0.0300(14) 0.0241(13) -0.0023(11) -0.0002(10) -0.0022(10)
S2 0.0361(4) 0.0336(4) 0.0228(3) -0.0076(3) 0.0049(3) -0.0041(3)
C2 0.0272(14) 0.0319(14) 0.0217(12) 0.0021(11) 0.0000(10) -0.0022(10)
C3 0.0370(15) 0.0294(13) 0.0224(13) -0.0022(11) 0.0041(11) -0.0069(11)
O4 0.0616(15) 0.0304(11) 0.0318(11) -0.0155(10) 0.0079(10) -0.0102(8)
C4 0.0324(14) 0.0267(13) 0.0223(12) -0.0028(11) 0.0000(11) -0.0032(10)
C4a 0.0245(13) 0.0249(12) 0.0223(12) -0.0025(10) -0.0001(10) -0.0060(10)
C5 0.0330(15) 0.0287(13) 0.0237(13) -0.0030(11) 0.0013(11) -0.0026(10)
C6 0.0343(15) 0.0374(15) 0.0211(13) -0.0040(12) 0.0026(11) -0.0023(11)
C7 0.0363(16) 0.0343(15) 0.0254(14) -0.0015(12) 0.0027(12) -0.0096(11)
C8 0.0377(16) 0.0280(14) 0.0281(14) -0.0017(12) -0.0006(12) -0.0091(11)
C8a 0.0259(13) 0.0275(13) 0.0236(13) -0.0018(10) 0.0000(10) -0.0041(10)
C9 0.0280(14) 0.0246(13) 0.0266(13) -0.0017(10) -0.0031(11) -0.0039(10)
C9a 0.0268(13) 0.0258(12) 0.0219(12) -0.0025(10) 0.0003(10) -0.0046(10)
N10 0.0317(12) 0.0249(11) 0.0249(11) -0.0032(9) 0.0002(9) -0.0043(8)
C10a 0.0256(13) 0.0274(13) 0.0226(12) -0.0022(10) -0.0004(10) -0.0043(10)
C11 0.0471(18) 0.0259(14) 0.0291(14) -0.0073(12) 0.0049(13) -0.0064(11)
C12 0.0402(17) 0.0415(16) 0.0242(13) -0.0064(14) 0.0046(12) -0.0117(12)
C13 0.0476(19) 0.059(2) 0.0294(15) -0.0101(16) 0.0091(14) -0.0139(14)
C1' 0.0306(14) 0.0279(13) 0.0252(13) -0.0028(11) -0.0043(11) -0.0054(10)
O1' 0.0666(15) 0.0350(11) 0.0343(11) -0.0197(10) 0.0150(10) -0.0150(9)
S2' 0.0349(4) 0.0306(3) 0.0222(3) -0.0034(3) 0.0021(3) -0.0068(2)
C2' 0.0251(13) 0.0320(13) 0.0201(12) -0.0011(11) 0.0007(10) -0.0031(10)
C3' 0.0356(15) 0.0287(13) 0.0247(13) -0.0043(12) 0.0030(11) -0.0044(11)
O4' 0.0642(15) 0.0317(11) 0.0336(11) -0.0178(10) 0.0114(10) -0.0113(9)
C4' 0.0375(15) 0.0273(13) 0.0257(13) -0.0045(11) 0.0003(11) -0.0047(10)
C4a' 0.0285(13) 0.0255(12) 0.0238(12) -0.0018(10) -0.0001(10) -0.0033(10)
C5' 0.0373(16) 0.0298(14) 0.0285(14) -0.0051(12) 0.0023(12) -0.0075(11)
C6' 0.0411(17) 0.0375(15) 0.0246(14) -0.0048(13) 0.0016(12) -0.0084(11)
C7' 0.0415(17) 0.0365(15) 0.0260(14) -0.0080(13) 0.0020(12) -0.0013(12)
C8' 0.0369(16) 0.0289(14) 0.0286(14) -0.0053(12) -0.0007(12) -0.0036(11)
C8a' 0.0278(13) 0.0266(13) 0.0249(13) -0.0009(10) -0.0026(11) -0.0032(10)
C9' 0.0305(14) 0.0260(12) 0.0234(12) -0.0009(10) -0.0035(10) -0.0032(10)
C9a' 0.0294(14) 0.0236(12) 0.0223(12) -0.0014(10) -0.0033(10) -0.0043(10)
N10' 0.0357(13) 0.0248(11) 0.0232(11) -0.0035(9) 0.0016(9) -0.0053(8)
C10b 0.0325(14) 0.0269(13) 0.0208(12) -0.0021(11) -0.0010(10) -0.0012(10)
C11' 0.0462(18) 0.0307(14) 0.0319(15) -0.0108(13) -0.0006(13) -0.0054(11)
C12' 0.0319(15) 0.0366(15) 0.0221(13) -0.0029(12) 0.0036(11) -0.0030(11)
C13' 0.0407(17) 0.0447(17) 0.0271(14) -0.0045(13) 0.0069(12) -0.0054(12)

loop_
_atom_type_symbol
_atom_type_description
_atom_type_scat_dispersion_real
_atom_type_scat_dispersion_imag
_atom_type_scat_source
C C 0.0033 0.0016 'International Tables Vol C Tables 4.2.6.8 and 6.1.1.4'
H H 0.0000 0.0000 'International Tables Vol C Tables 4.2.6.8 and 6.1.1.4'
N N 0.0061 0.0033 'International Tables Vol C Tables 4.2.6.8 and 6.1.1.4'
O O 0.0106 0.0060 'International Tables Vol C Tables 4.2.6.8 and 6.1.1.4'
S S 0.1246 0.1234 'International Tables Vol C Tables 4.2.6.8 and 6.1.1.4'

loop_
_geom_angle_atom_site_label_1
_geom_angle_atom_site_label_2
_geom_angle_atom_site_label_3
_geom_angle
O1 C1 C9a 123.1(2)
O1 C1 C2 118.3(2)
C9a C1 C2 118.6(2)
C2 S2 C12 101.93(14)
C3 C2 C1 121.6(2)
C3 C2 S2 126.6(2)
C1 C2 S2 111.79(19)
C2 C3 C4 122.4(2)
O4 C4 C3 121.1(2)
O4 C4 C4a 121.2(2)
C3 C4 C4a 117.7(2)
N10 C4a C9a 124.4(2)
N10 C4a C4 114.4(2)
C9a C4a C4 121.2(2)
C6 C5 C10a 119.6(3)
C5 C6 C7 120.7(2)
C8 C7 C6 121.0(3)
C7 C8 C8a 120.4(3)
C10a C8a C8 117.9(2)
C10a C8a C9 118.9(2)
C8 C8a C9 123.2(2)
C9a C9 C8a 116.9(2)
C9a C9 C11 123.5(2)
C8a C9 C11 119.6(2)
C9 C9a C4a 119.5(2)
C9 C9a C1 122.6(2)
C4a C9a C1 117.9(2)
C4a N10 C10a 117.1(2)
N10 C10a C5 116.6(2)
N10 C10a C8a 123.0(2)
C5 C10a C8a 120.3(2)
C13 C12 S2 108.3(2)
O1' C1' C9a' 123.5(2)
O1' C1' C2' 117.9(2)
C9a' C1' C2' 118.6(2)
C2' S2' C12' 102.70(13)
C3' C2' C1' 121.9(2)
C3' C2' S2' 126.1(2)
C1' C2' S2' 112.07(19)
C2' C3' C4' 122.4(2)
O4' C4' C3' 120.8(3)
O4' C4' C4a' 121.4(2)
C3' C4' C4a' 117.8(2)
N10' C4a' C9a' 124.5(2)
N10' C4a' C4' 114.4(2)
C9a' C4a' C4' 121.1(2)
C6' C5' C10b 119.8(3)
C5' C6' C7' 120.5(3)
C8' C7' C6' 120.7(3)
C7' C8' C8a' 120.9(3)
C10b C8a' C8' 118.0(2)
C10b C8a' C9' 118.6(2)
C8' C8a' C9' 123.4(2)
C9a' C9' C8a' 117.3(2)
C9a' C9' C11' 123.9(2)
C8a' C9' C11' 118.7(2)
C9' C9a' C4a' 119.1(2)
C9' C9a' C1' 122.7(2)
C4a' C9a' C1' 118.2(2)
C4a' N10' C10b 117.2(2)
N10' C10b C5' 116.8(2)
N10' C10b C8a' 123.2(2)
C5' C10b C8a' 120.1(2)
C13' C12' S2' 108.2(2)

loop_
_geom_bond_atom_site_label_1
_geom_bond_atom_site_label_2
_geom_bond_site_symmetry_2
_geom_bond_distance
_geom_bond_publ_flag
O1 C1 . 1.212(3) ?
C1 C9a . 1.489(3) ?
C1 C2 . 1.494(4) ?
S2 C2 . 1.735(3) ?
S2 C12 . 1.804(3) ?
C2 C3 . 1.339(4) ?
C3 C4 . 1.454(4) ?
O4 C4 . 1.212(3) ?
C4 C4a . 1.501(3) ?
C4a N10 . 1.323(3) ?
C4a C9a . 1.420(4) ?
C5 C6 . 1.366(4) ?
C5 C10a . 1.416(4) ?
C6 C7 . 1.395(4) ?
C7 C8 . 1.370(4) ?
C8 C8a . 1.420(4) ?
C8a C10a . 1.419(4) ?
C8a C9 . 1.430(4) ?
C9 C9a . 1.391(3) ?
C9 C11 . 1.502(4) ?
N10 C10a . 1.363(3) ?
C12 C13 . 1.531(4) ?
C1' O1' . 1.209(3) ?
C1' C9a' . 1.492(3) ?
C1' C2' . 1.494(4) ?
S2' C2' . 1.731(3) ?
S2' C12' . 1.809(3) ?
C2' C3' . 1.341(4) ?
C3' C4' . 1.456(4) ?
O4' C4' . 1.209(3) ?
C4' C4a' . 1.504(4) ?
C4a' N10' . 1.314(3) ?
C4a' C9a' . 1.428(3) ?
C5' C6' . 1.371(4) ?
C5' C10b . 1.415(4) ?
C6' C7' . 1.399(4) ?
C7' C8' . 1.365(4) ?
C8' C8a' . 1.418(4) ?
C8a' C10b . 1.418(4) ?
C8a' C9' . 1.429(4) ?
C9' C9a' . 1.389(4) ?
C9' C11' . 1.498(4) ?
N10' C10b . 1.362(3) ?
C12' C13' . 1.521(4) ?

loop_
_geom_torsion_atom_site_label_1
_geom_torsion_atom_site_label_2
_geom_torsion_atom_site_label_3
_geom_torsion_atom_site_label_4
_geom_torsion
O1 C1 C2 C3 171.0(3)
C9a C1 C2 C3 -7.0(4)
O1 C1 C2 S2 -8.4(3)
C9a C1 C2 S2 173.6(2)
C12 S2 C2 C3 1.0(3)
C12 S2 C2 C1 -179.7(2)
C1 C2 C3 C4 1.9(4)
S2 C2 C3 C4 -178.8(2)
C2 C3 C4 O4 178.3(3)
C2 C3 C4 C4a 0.8(4)
O4 C4 C4a N10 3.9(4)
C3 C4 C4a N10 -178.6(2)
O4 C4 C4a C9a -175.7(3)
C3 C4 C4a C9a 1.8(4)
C10a C5 C6 C7 1.1(4)
C5 C6 C7 C8 -0.2(5)
C6 C7 C8 C8a -1.6(5)
C7 C8 C8a C10a 2.5(4)
C7 C8 C8a C9 -176.2(3)
C10a C8a C9 C9a -0.4(4)
C8 C8a C9 C9a 178.3(3)
C10a C8a C9 C11 179.1(3)
C8 C8a C9 C11 -2.2(4)
C8a C9 C9a C4a 4.4(4)
C11 C9 C9a C4a -175.1(3)
C8a C9 C9a C1 -174.7(2)
C11 C9 C9a C1 5.9(4)
N10 C4a C9a C9 -5.4(4)
C4 C4a C9a C9 174.1(2)
N10 C4a C9a C1 173.7(2)
C4 C4a C9a C1 -6.8(4)
O1 C1 C9a C9 10.4(4)
C2 C1 C9a C9 -171.7(2)
O1 C1 C9a C4a -168.7(3)
C2 C1 C9a C4a 9.2(4)
C9A C4A N10 C10A 1.8(4)
C4 C4A N10 C10A -177.8(2)
C4A N10 C10A C5 -177.8(2)
C4A N10 C10A C8A 2.6(4)
C6 C5 C10A N10 -179.7(3)
C6 C5 C10A C8A -0.1(4)
C8 C8A C10A N10 177.9(3)
C9 C8A C10A N10 -3.3(4)
C8 C8A C10A C5 -1.7(4)
C9 C8A C10A C5 177.1(3)
C2 S2 C12 C13 173.2(2)
O1' C1' C2' C3' 178.7(3)
C9A' C1' C2' C3' -0.5(4)
O1' C1' C2' S2' -1.1(3)
C9A' C1' C2' S2' 179.73(19)
C12' S2' C2' C3' 2.9(3)
C12' S2' C2' C1' -177.3(2)
C1' C2' C3' C4' -2.0(4)
S2' C2' C3' C4' 177.8(2)
C2' C3' C4' O4' -176.1(3)
C2' C3' C4' C4A' 2.6(4)
O4' C4' C4A' N10' -1.5(4)
C3' C4' C4A' N10' 179.8(3)
O4' C4' C4A' C9A' 177.9(3)
C3' C4' C4A' C9A' -0.8(4)
C10B C5' C6' C7' 0.9(5)
C5' C6' C7' C8' 1.3(5)
C6' C7' C8' C8A' -2.4(5)
C7' C8' C8A' C10B 1.3(4)
C7' C8' C8A' C9' -177.8(3)
C10B C8A' C9' C9A' -3.6(4)
C8' C8A' C9' C9A' 175.5(3)
C10B C8A' C9' C11' 175.3(3)
C8' C8A' C9' C11' -5.6(4)
C8A' C9' C9A' C4A' 3.2(4)
C11' C9' C9A' C4A' -175.6(3)
C8A' C9' C9A' C1' -174.6(2)
C11' C9' C9A' C1' 6.6(4)
N10' C4A' C9A' C9' -0.1(4)
C4' C4A' C9A' C9' -179.4(3)
N10' C4A' C9A' C1' 177.8(3)
C4' C4A' C9A' C1' -1.5(4)
O1' C1' C9A' C9' 0.9(4)
C2' C1' C9A' C9' -180.0(2)
O1' C1' C9A' C4A' -177.0(3)
C2' C1' C9A' C4A' 2.1(4)
C9A' C4A' N10' C10B -2.6(4)
C4' C4A' N10' C10B 176.7(2)
C4A' N10' C10B C5' -176.9(3)
C4A' N10' C10B C8A' 2.2(4)
C6' C5' C10B N10' 177.2(3)
C6' C5' C10B C8A' -1.9(4)
C8' C8A' C10B N10' -178.2(3)
C9' C8A' C10B N10' 0.9(4)
C8' C8A' C10B C5' 0.9(4)
C9' C8A' C10B C5' 180.0(3)
C2' S2' C12' C13' -178.5(2)

loop_
_cod_related_entry_id
_cod_related_entry_database
_cod_related_entry_code
1 ChemSpider 8859737
